data_4100000
_journal_name_full 'Journal of the American Chemical Society'
_journal_paper_doi 10.1021/ja0438821
_journal_year 2005
_chemical_formula_sum 'C30 H36 N2 Ni O3'
_chemical_formula_weight 531.32
_space_group_IT_number 14
_symmetry_cell_setting monoclinic
_symmetry_space_group_name_Hall '-P 2yn'
_symmetry_space_group_name_H-M 'P 1 21/n 1'
_cell_angle_alpha 90.00
_cell_angle_beta 104.6870(10)
_cell_angle_gamma 90.00
_cell_formula_units_Z 8
_cell_length_a 18.0757(10)
_cell_length_b 16.0970(9)
_cell_length_c 20.6888(11)
_cell_measurement_temperature 150(2)
_cell_volume 5823.0(6)
_cod_depositor_comments
;
The following automatic conversions were performed:
'_symmetry_cell_setting' value 'Monoclinic' changed to 'monoclinic'
according to '/home/saulius/struct/CIF-dictionaries/cif_core.dic'
dictionary named 'cif_core.dic' version 2.4.1 from 2010-06-29.

Automatic conversion script
Id: cif_fix_enum 1527 2010-12-29 10:47:43Z saulius 
;
_cod_original_sg_symbol_H-M 'P 21/n'
_cod_database_code 4100000

loop_
_symmetry_equiv_pos_as_xyz
'x, y, z'
'-x+1/2, y+1/2, -z+1/2'
'-x, -y, -z'
'x-1/2, -y-1/2, z-1/2'

loop_
_atom_site_label
_atom_site_type_symbol
_atom_site_fract_x
_atom_site_fract_y
_atom_site_fract_z
_atom_site_U_iso_or_equiv
_atom_site_adp_type
_atom_site_occupancy
_atom_site_symmetry_multiplicity
_atom_site_calc_flag
_atom_site_refinement_flags
_atom_site_disorder_assembly
_atom_site_disorder_group
Ni1 Ni 0.205313(15) 0.389383(16) 0.241223(13) 0.02928(9) Uani 1 1 d U . .
N1 N 0.22955(9) 0.56041(9) 0.30168(8) 0.0251(4) Uani 1 1 d U . .
O1 O 0.12291(11) 0.32517(11) 0.33629(9) 0.0612(5) Uani 1 1 d U . .
C1 C 0.21592(12) 0.53416(12) 0.36458(9) 0.0280(4) Uani 1 1 d U . .
N2 N 0.22865(9) 0.56543(10) 0.19842(8) 0.0261(4) Uani 1 1 d U . .
O2 O 0.36089(10) 0.32169(11) 0.28057(10) 0.0600(5) Uani 1 1 d U . .
C2 C 0.14265(12) 0.54404(13) 0.37371(10) 0.0322(5) Uani 1 1 d U . .
O3 O 0.13294(11) 0.33343(12) 0.10453(9) 0.0590(5) Uani 1 1 d U . .
C3 C 0.13130(15) 0.51915(15) 0.43508(11) 0.0414(6) Uani 1 1 d U . .
H3 H 0.0814(14) 0.5259(14) 0.4413(11) 0.047(7) Uiso 1 1 d . . .
C4 C 0.19022(16) 0.48561(17) 0.48371(12) 0.0478(6) Uani 1 1 d U . .
H4 H 0.1812(13) 0.4685(14) 0.5243(12) 0.049(7) Uiso 1 1 d . . .
C5 C 0.26157(15) 0.47543(15) 0.47307(11) 0.0421(6) Uani 1 1 d U . .
H5 H 0.3055(13) 0.4530(15) 0.5068(11) 0.047(7) Uiso 1 1 d . . .
C6 C 0.27716(12) 0.50020(13) 0.41337(10) 0.0329(5) Uani 1 1 d U . .
C7 C 0.07727(13) 0.58012(15) 0.32035(12) 0.0387(5) Uani 1 1 d DU . .
H7 H 0.0926(12) 0.5788(13) 0.2803(11) 0.041(6) Uiso 1 1 d . . .
C8 C 0.06171(19) 0.67017(18) 0.33666(16) 0.0647(8) Uani 1 1 d DU . .
H8A H 0.0190(10) 0.6928(11) 0.3018(9) 0.064(8) Uiso 1 1 d D . .
H8B H 0.1066(10) 0.7050(11) 0.3396(12) 0.088(11) Uiso 1 1 d D . .
H8C H 0.0471(15) 0.6709(14) 0.3793(8) 0.125(15) Uiso 1 1 d D . .
C9 C 0.00392(15) 0.52987(19) 0.30926(15) 0.0596(7) Uani 1 1 d DU . .
H9A H 0.0134(12) 0.4716(8) 0.2994(12) 0.097(11) Uiso 1 1 d D . .
H9B H -0.0161(12) 0.5322(15) 0.3493(8) 0.090(11) Uiso 1 1 d D . .
H9C H -0.0352(9) 0.5508(13) 0.2710(8) 0.077(9) Uiso 1 1 d D . .
C10 C 0.35617(13) 0.49159(15) 0.40171(12) 0.0405(5) Uani 1 1 d DU . .
H10 H 0.3488(11) 0.4911(13) 0.3564(11) 0.031(6) Uiso 1 1 d . . .
C11 C 0.40572(16) 0.56744(19) 0.42803(15) 0.0586(7) Uani 1 1 d DU . .
H11A H 0.4117(12) 0.5718(12) 0.4767(6) 0.068(9) Uiso 1 1 d D . .
H11B H 0.3802(11) 0.6176(8) 0.4065(10) 0.062(8) Uiso 1 1 d D . .
H11C H 0.4552(8) 0.5627(12) 0.4184(10) 0.065(8) Uiso 1 1 d D . .
C12 C 0.39667(16) 0.41156(19) 0.43263(15) 0.0585(7) Uani 1 1 d DU . .
H12A H 0.3633(11) 0.3636(9) 0.4174(11) 0.080(10) Uiso 1 1 d D . .
H12B H 0.4435(9) 0.4049(12) 0.4174(10) 0.066(8) Uiso 1 1 d D . .
H12C H 0.4117(12) 0.4155(12) 0.4810(6) 0.070(9) Uiso 1 1 d D . .
C13 C 0.24790(13) 0.64140(13) 0.28861(11) 0.0318(5) Uani 1 1 d U . .
H13 H 0.2555(11) 0.6821(12) 0.3201(9) 0.025(5) Uiso 1 1 d . . .
C14 C 0.24781(13) 0.64447(13) 0.22388(11) 0.0313(5) Uani 1 1 d U . .
H14 H 0.2577(12) 0.6894(13) 0.1986(10) 0.034(6) Uiso 1 1 d . . .
C15 C 0.21736(11) 0.51161(12) 0.24596(9) 0.0255(4) Uani 1 1 d U . .
C16 C 0.21526(12) 0.54533(12) 0.12819(9) 0.0284(4) Uani 1 1 d U . .
C17 C 0.14472(13) 0.56750(13) 0.08573(10) 0.0338(5) Uani 1 1 d U . .
C18 C 0.13226(16) 0.54587(16) 0.01841(12) 0.0468(6) Uani 1 1 d U . .
H18 H 0.0834(16) 0.5620(16) -0.0124(13) 0.066(8) Uiso 1 1 d . . .
C19 C 0.18688(18) 0.50477(17) -0.00441(13) 0.0545(7) Uani 1 1 d U . .
H19 H 0.1733(14) 0.4835(16) -0.0508(13) 0.061(8) Uiso 1 1 d . . .
C20 C 0.25575(18) 0.48498(16) 0.03811(13) 0.0492(6) Uani 1 1 d U . .
H20 H 0.2922(14) 0.4552(16) 0.0242(12) 0.053(7) Uiso 1 1 d . . .
C21 C 0.27284(13) 0.50601(14) 0.10575(11) 0.0374(5) Uani 1 1 d U . .
C22 C 0.08238(13) 0.61031(15) 0.11070(12) 0.0396(5) Uani 1 1 d DU . .
H22 H 0.1071(13) 0.6388(15) 0.1505(11) 0.047(7) Uiso 1 1 d . . .
C23 C 0.02854(15) 0.54608(19) 0.12912(15) 0.0575(7) Uani 1 1 d DU . .
H23A H 0.0044(12) 0.5142(12) 0.0887(8) 0.080(10) Uiso 1 1 d D . .
H23B H -0.0137(9) 0.5726(12) 0.1436(11) 0.075(9) Uiso 1 1 d D . .
H23C H 0.0567(11) 0.5089(12) 0.1641(9) 0.094(11) Uiso 1 1 d D . .
C24 C 0.0358(2) 0.6725(2) 0.06050(18) 0.0809(11) Uani 1 1 d DU . .
H24A H 0.0724(11) 0.7134(12) 0.0510(12) 0.091(12) Uiso 1 1 d D . .
H24B H -0.0002(12) 0.7019(14) 0.0801(11) 0.109(12) Uiso 1 1 d D . .
H24C H 0.0101(15) 0.6452(14) 0.0188(8) 0.135(17) Uiso 1 1 d D . .
C25 C 0.35023(14) 0.48872(17) 0.15186(13) 0.0493(6) Uani 1 1 d DU . .
H25 H 0.3450(12) 0.4850(13) 0.1961(11) 0.034(6) Uiso 1 1 d . . .
C26 C 0.40475(18) 0.5602(3) 0.14875(18) 0.0828(11) Uani 1 1 d DU . .
H26A H 0.3864(12) 0.6127(8) 0.1634(11) 0.060(9) Uiso 1 1 d D . .
H26B H 0.4545(8) 0.5494(15) 0.1804(11) 0.115(13) Uiso 1 1 d D . .
H26C H 0.4119(15) 0.5670(15) 0.1038(8) 0.124(14) Uiso 1 1 d D . .
C27 C 0.3825(2) 0.4041(3) 0.13682(18) 0.0869(11) Uani 1 1 d DU . .
H27A H 0.3496(13) 0.3589(10) 0.1419(14) 0.126(17) Uiso 1 1 d D . .
H27B H 0.4321(9) 0.4005(14) 0.1706(10) 0.112(13) Uiso 1 1 d D . .
H27C H 0.3937(14) 0.4062(13) 0.0934(8) 0.089(10) Uiso 1 1 d D . .
C28 C 0.15340(13) 0.35320(13) 0.29911(12) 0.0380(5) Uani 1 1 d U . .
C29 C 0.30012(14) 0.34881(15) 0.26498(12) 0.0418(6) Uani 1 1 d U . .
C30 C 0.15977(13) 0.35786(14) 0.15703(12) 0.0393(5) Uani 1 1 d U . .
Ni51 Ni 0.749496(16) 0.172405(16) 0.251775(13) 0.03181(9) Uani 1 1 d U . .
N51 N 0.78501(9) 0.34397(10) 0.31043(8) 0.0266(4) Uani 1 1 d U . .
O51 O 0.67162(13) 0.11816(11) 0.35279(10) 0.0720(6) Uani 1 1 d U . .
C51 C 0.77494(12) 0.31932(12) 0.37493(10) 0.0300(5) Uani 1 1 d U . .
N52 N 0.78486(9) 0.34354(10) 0.20734(8) 0.0249(4) Uani 1 1 d U . .
O52 O 0.89087(12) 0.07455(13) 0.27874(11) 0.0745(6) Uani 1 1 d U . .
C52 C 0.70270(13) 0.32918(14) 0.38668(10) 0.0364(5) Uani 1 1 d U . .
O53 O 0.65575(12) 0.12400(11) 0.11943(8) 0.0617(5) Uani 1 1 d U . .
C53 C 0.69410(17) 0.30294(17) 0.44889(12) 0.0483(6) Uani 1 1 d U . .
H53 H 0.6463(14) 0.3092(15) 0.4558(11) 0.047(7) Uiso 1 1 d . . .
C54 C 0.75480(18) 0.27061(17) 0.49605(13) 0.0556(7) Uani 1 1 d U . .
H54 H 0.7469(14) 0.2507(16) 0.5368(13) 0.061(8) Uiso 1 1 d . . .
C55 C 0.82533(18) 0.26297(16) 0.48317(12) 0.0514(7) Uani 1 1 d U . .
H55 H 0.8651(14) 0.2429(15) 0.5128(12) 0.047(7) Uiso 1 1 d . . .
C56 C 0.83755(13) 0.28754(14) 0.42215(10) 0.0379(5) Uani 1 1 d U . .
C57 C 0.63584(14) 0.36704(16) 0.33535(12) 0.0439(6) Uani 1 1 d DU . .
H57 H 0.6520(13) 0.3728(14) 0.2950(11) 0.043(6) Uiso 1 1 d . . .
C58 C 0.6170(2) 0.4534(2) 0.35650(16) 0.0700(8) Uani 1 1 d DU . .
H58A H 0.5991(14) 0.4482(13) 0.3974(8) 0.085(10) Uiso 1 1 d D . .
H58B H 0.5749(11) 0.4759(13) 0.3210(9) 0.093(11) Uiso 1 1 d D . .
H58C H 0.6614(10) 0.4897(12) 0.3637(13) 0.120(14) Uiso 1 1 d D . .
C59 C 0.56479(18) 0.3134(2) 0.3214(2) 0.0810(10) Uani 1 1 d DU . .
H59A H 0.5771(12) 0.2576(9) 0.3073(13) 0.101(12) Uiso 1 1 d D . .
H59B H 0.5253(10) 0.3379(13) 0.2839(9) 0.087(10) Uiso 1 1 d D . .
H59C H 0.5458(14) 0.3085(17) 0.3612(9) 0.143(18) Uiso 1 1 d D . .
C60 C 0.91632(14) 0.28065(16) 0.40848(12) 0.0488(6) Uani 1 1 d DU . .
H60 H 0.9107(13) 0.2907(15) 0.3580(12) 0.052(7) Uiso 1 1 d . . .
C61 C 0.96886(17) 0.3502(2) 0.44350(16) 0.0651(8) Uani 1 1 d DU . .
H61A H 1.0189(8) 0.3449(13) 0.4338(10) 0.075(9) Uiso 1 1 d D . .
H61B H 0.9459(11) 0.4039(8) 0.4294(10) 0.067(9) Uiso 1 1 d D . .
H61C H 0.9765(13) 0.3448(14) 0.4926(6) 0.087(10) Uiso 1 1 d D . .
C62 C 0.95347(19) 0.1966(2) 0.42880(17) 0.0751(9) Uani 1 1 d DU . .
H62A H 0.9672(13) 0.1908(13) 0.4771(6) 0.074(9) Uiso 1 1 d D . .
H62B H 0.9998(10) 0.1920(13) 0.4121(11) 0.091(11) Uiso 1 1 d D . .
H62C H 0.9188(11) 0.1518(9) 0.4091(11) 0.078(10) Uiso 1 1 d D . .
C63 C 0.80447(12) 0.42347(13) 0.29531(11) 0.0311(5) Uani 1 1 d U . .
H63 H 0.8125(13) 0.4653(15) 0.3274(11) 0.045(7) Uiso 1 1 d . . .
C64 C 0.80431(12) 0.42352(13) 0.23062(11) 0.0305(5) Uani 1 1 d U . .
H64 H 0.8158(11) 0.4654(13) 0.2027(10) 0.028(5) Uiso 1 1 d . . .
C65 C 0.77244(11) 0.29238(13) 0.25621(9) 0.0262(4) Uani 1 1 d U . .
C66 C 0.77160(11) 0.31929(12) 0.13792(9) 0.0268(4) Uani 1 1 d U . .
C67 C 0.70055(12) 0.33815(13) 0.09509(10) 0.0326(5) Uani 1 1 d U . .
C68 C 0.68714(14) 0.31083(16) 0.02908(11) 0.0435(6) Uani 1 1 d U . .
H68 H 0.6390(14) 0.3221(14) -0.0010(11) 0.044(7) Uiso 1 1 d . . .
C69 C 0.74218(15) 0.26699(16) 0.00793(12) 0.0459(6) Uani 1 1 d U . .
H69 H 0.7322(14) 0.2437(16) -0.0376(13) 0.062(8) Uiso 1 1 d . . .
C70 C 0.81254(15) 0.25161(15) 0.05083(12) 0.0420(6) Uani 1 1 d U . .
H70 H 0.8498(12) 0.2241(14) 0.0367(10) 0.037(6) Uiso 1 1 d . . .
C71 C 0.82945(12) 0.27743(12) 0.11734(10) 0.0311(5) Uani 1 1 d U . .
C72 C 0.63867(13) 0.38433(16) 0.11896(12) 0.0419(6) Uani 1 1 d DU . .
H72 H 0.6659(13) 0.4133(14) 0.1649(12) 0.051(7) Uiso 1 1 d . . .
C73 C 0.57887(16) 0.3236(2) 0.13158(17) 0.0661(9) Uani 1 1 d DU . .
H73A H 0.5395(10) 0.3544(12) 0.1472(11) 0.087(10) Uiso 1 1 d D . .
H73B H 0.6022(11) 0.2834(11) 0.1662(9) 0.082(10) Uiso 1 1 d D . .
H73C H 0.5538(11) 0.2951(12) 0.0902(8) 0.066(9) Uiso 1 1 d D . .
C74 C 0.60067(17) 0.45293(18) 0.07111(14) 0.0561(7) Uani 1 1 d DU . .
H74A H 0.5621(10) 0.4823(12) 0.0887(10) 0.071(9) Uiso 1 1 d D . .
H74B H 0.5751(11) 0.4288(12) 0.0278(7) 0.070(9) Uiso 1 1 d D . .
H74C H 0.6392(10) 0.4933(11) 0.0659(10) 0.074(9) Uiso 1 1 d D . .
C75 C 0.90787(13) 0.26492(15) 0.16408(12) 0.0391(5) Uani 1 1 d DU . .
H75 H 0.8969(12) 0.2570(13) 0.2089(11) 0.037(6) Uiso 1 1 d . . .
C76 C 0.95664(14) 0.34239(18) 0.16337(14) 0.0531(7) Uani 1 1 d DU . .
H76A H 1.0058(8) 0.3367(12) 0.1952(8) 0.058(8) Uiso 1 1 d D . .
H76B H 0.9298(10) 0.3920(8) 0.1728(10) 0.055(8) Uiso 1 1 d D . .
H76C H 0.9651(12) 0.3482(13) 0.1184(7) 0.072(9) Uiso 1 1 d D . .
C77 C 0.94908(18) 0.18728(19) 0.14824(16) 0.0637(8) Uani 1 1 d DU . .
H77A H 0.9140(10) 0.1404(9) 0.1459(10) 0.057(8) Uiso 1 1 d D . .
H77B H 0.9622(12) 0.1945(13) 0.1060(7) 0.081(10) Uiso 1 1 d D . .
H77C H 0.9949(9) 0.1790(12) 0.1855(8) 0.070(9) Uiso 1 1 d D . .
C78 C 0.70150(16) 0.14364(14) 0.31456(12) 0.0474(6) Uani 1 1 d U . .
C79 C 0.83688(15) 0.11490(14) 0.26808(12) 0.0446(6) Uani 1 1 d U . .
C80 C 0.69244(15) 0.14606(14) 0.17030(12) 0.0421(6) Uani 1 1 d U . .

loop_
_atom_site_aniso_label
_atom_site_aniso_U_11
_atom_site_aniso_U_22
_atom_site_aniso_U_33
_atom_site_aniso_U_23
_atom_site_aniso_U_13
_atom_site_aniso_U_12
Ni1 0.03051(15) 0.02224(15) 0.03635(16) -0.00084(11) 0.01084(12) -0.00082(11)
N1 0.0288(9) 0.0228(9) 0.0243(8) -0.0006(7) 0.0078(7) -0.0013(7)
O1 0.0739(13) 0.0558(12) 0.0644(12) 0.0107(9) 0.0367(10) -0.0098(10)
C1 0.0370(11) 0.0247(11) 0.0234(10) -0.0028(8) 0.0099(9) -0.0035(9)
N2 0.0298(9) 0.0246(9) 0.0254(8) -0.0012(7) 0.0097(7) -0.0023(7)
O2 0.0388(10) 0.0484(11) 0.0894(14) -0.0012(10) 0.0102(10) 0.0070(9)
C2 0.0356(12) 0.0317(11) 0.0317(11) -0.0033(9) 0.0129(9) -0.0025(9)
O3 0.0648(12) 0.0646(13) 0.0471(11) -0.0212(9) 0.0133(9) -0.0143(10)
C3 0.0449(14) 0.0475(14) 0.0378(13) -0.0031(11) 0.0213(11) -0.0058(11)
C4 0.0627(17) 0.0547(16) 0.0294(13) 0.0041(11) 0.0181(12) -0.0073(13)
C5 0.0497(15) 0.0439(14) 0.0306(12) 0.0059(10) 0.0060(11) -0.0039(11)
C6 0.0391(12) 0.0307(12) 0.0275(11) 0.0000(9) 0.0056(9) -0.0040(9)
C7 0.0365(13) 0.0466(14) 0.0355(13) -0.0034(11) 0.0139(10) 0.0059(10)
C8 0.072(2) 0.0499(17) 0.065(2) 0.0063(14) 0.0038(17) 0.0176(16)
C9 0.0392(15) 0.067(2) 0.070(2) -0.0006(16) 0.0083(15) 0.0006(13)
C10 0.0363(13) 0.0501(15) 0.0323(13) 0.0050(11) 0.0034(10) 0.0027(11)
C11 0.0456(16) 0.069(2) 0.0604(19) 0.0044(15) 0.0122(14) -0.0101(14)
C12 0.0462(16) 0.0672(19) 0.0591(19) 0.0163(15) 0.0077(14) 0.0162(15)
C13 0.0407(13) 0.0217(11) 0.0328(12) -0.0043(9) 0.0090(10) -0.0062(9)
C14 0.0410(13) 0.0210(11) 0.0336(12) 0.0030(9) 0.0124(10) -0.0041(9)
C15 0.0221(10) 0.0288(10) 0.0267(10) 0.0004(8) 0.0082(8) -0.0001(8)
C16 0.0391(12) 0.0252(10) 0.0238(10) -0.0010(8) 0.0131(9) -0.0049(9)
C17 0.0401(12) 0.0312(12) 0.0298(11) -0.0016(9) 0.0080(9) -0.0057(9)
C18 0.0595(16) 0.0468(15) 0.0318(13) -0.0028(11) 0.0076(12) -0.0059(13)
C19 0.082(2) 0.0513(16) 0.0324(14) -0.0083(12) 0.0176(13) -0.0080(14)
C20 0.0750(18) 0.0422(14) 0.0429(14) -0.0027(11) 0.0382(14) 0.0030(13)
C21 0.0450(13) 0.0349(12) 0.0397(13) 0.0039(10) 0.0246(10) 0.0002(10)
C22 0.0391(13) 0.0411(14) 0.0371(13) 0.0003(11) 0.0069(10) 0.0015(11)
C23 0.0415(15) 0.0709(19) 0.0628(19) -0.0048(16) 0.0180(14) -0.0084(14)
C24 0.087(2) 0.084(2) 0.076(2) 0.030(2) 0.028(2) 0.044(2)
C25 0.0413(14) 0.0650(17) 0.0492(15) 0.0127(13) 0.0258(12) 0.0121(12)
C26 0.0425(18) 0.124(3) 0.081(2) 0.024(2) 0.0146(17) -0.0157(19)
C27 0.088(3) 0.109(3) 0.074(2) 0.007(2) 0.039(2) 0.053(2)
C28 0.0421(14) 0.0255(11) 0.0474(14) 0.0006(10) 0.0133(11) -0.0007(10)
C29 0.0383(14) 0.0336(13) 0.0543(15) -0.0037(11) 0.0134(11) -0.0042(11)
C30 0.0398(14) 0.0328(12) 0.0497(14) -0.0061(11) 0.0192(11) -0.0038(10)
Ni51 0.04543(18) 0.02145(15) 0.03163(16) -0.00111(11) 0.01545(12) -0.00278(12)
N51 0.0323(9) 0.0219(8) 0.0261(9) -0.0019(7) 0.0080(7) 0.0011(7)
O51 0.1225(18) 0.0479(11) 0.0674(13) 0.0061(10) 0.0642(13) -0.0100(11)
C51 0.0430(12) 0.0250(11) 0.0239(10) -0.0017(8) 0.0118(9) -0.0018(9)
N52 0.0286(9) 0.0212(8) 0.0259(9) 0.0011(7) 0.0089(7) -0.0002(7)
O52 0.0711(13) 0.0654(14) 0.0856(15) 0.0079(11) 0.0174(12) 0.0298(11)
C52 0.0451(13) 0.0373(13) 0.0287(11) -0.0055(9) 0.0132(10) -0.0062(10)
O53 0.0886(15) 0.0490(11) 0.0430(11) -0.0135(9) 0.0082(10) -0.0160(10)
C53 0.0564(17) 0.0559(16) 0.0387(14) -0.0054(12) 0.0234(13) -0.0101(13)
C54 0.086(2) 0.0553(17) 0.0310(14) 0.0013(12) 0.0243(14) -0.0059(15)
C55 0.0739(19) 0.0492(16) 0.0271(13) 0.0050(11) 0.0053(13) 0.0107(14)
C56 0.0528(14) 0.0331(12) 0.0270(11) -0.0030(9) 0.0084(10) 0.0065(10)
C57 0.0393(14) 0.0607(16) 0.0356(13) -0.0036(11) 0.0168(11) -0.0029(11)
C58 0.084(2) 0.0579(18) 0.062(2) 0.0060(15) 0.0068(18) 0.0123(18)
C59 0.0430(17) 0.072(2) 0.117(3) -0.004(2) 0.000(2) -0.0075(16)
C60 0.0505(15) 0.0586(16) 0.0335(14) -0.0024(11) 0.0039(11) 0.0195(12)
C61 0.0557(19) 0.072(2) 0.072(2) -0.0034(17) 0.0253(16) 0.0026(16)
C62 0.070(2) 0.069(2) 0.073(2) -0.0122(17) -0.0058(18) 0.0298(18)
C63 0.0385(12) 0.0215(10) 0.0339(12) -0.0032(9) 0.0102(10) -0.0035(9)
C64 0.0389(12) 0.0210(10) 0.0343(12) 0.0003(9) 0.0145(10) -0.0040(9)
C65 0.0285(11) 0.0251(10) 0.0264(10) 0.0006(8) 0.0093(9) 0.0008(8)
C66 0.0327(11) 0.0244(10) 0.0256(10) 0.0007(8) 0.0118(9) -0.0049(8)
C67 0.0313(11) 0.0370(12) 0.0308(11) 0.0019(9) 0.0104(9) -0.0045(9)
C68 0.0394(14) 0.0599(16) 0.0306(12) -0.0012(11) 0.0077(11) -0.0114(12)
C69 0.0552(16) 0.0526(16) 0.0320(13) -0.0090(11) 0.0147(12) -0.0090(12)
C70 0.0498(15) 0.0436(14) 0.0400(13) -0.0042(11) 0.0252(12) -0.0014(12)
C71 0.0350(11) 0.0274(11) 0.0347(11) 0.0042(9) 0.0161(9) -0.0021(9)
C72 0.0321(12) 0.0587(16) 0.0348(13) 0.0027(11) 0.0082(10) 0.0041(11)
C73 0.0362(15) 0.085(2) 0.086(2) 0.036(2) 0.0306(16) 0.0124(15)
C74 0.0567(17) 0.0529(17) 0.0620(19) 0.0095(14) 0.0211(15) 0.0086(15)
C75 0.0350(12) 0.0470(14) 0.0392(13) 0.0055(11) 0.0165(10) 0.0073(10)
C76 0.0321(14) 0.0650(19) 0.0611(18) 0.0016(14) 0.0099(13) -0.0041(13)
C77 0.0607(19) 0.063(2) 0.071(2) 0.0057(16) 0.0242(17) 0.0245(16)
C78 0.0800(19) 0.0214(12) 0.0471(15) -0.0028(10) 0.0280(14) -0.0046(12)
C79 0.0581(16) 0.0295(13) 0.0481(14) 0.0012(11) 0.0172(12) -0.0006(12)
C80 0.0578(16) 0.0270(12) 0.0451(14) -0.0060(10) 0.0199(12) -0.0094(11)
